data_2206943
loop_
_publ_author_name
'Miao, Jian-Ying'

_publ_section_title
;
 Dichloro[cyclopropyl(2-pyridylmethylene)amino]copper(II)
;
_journal_coeditor_code DN6251
_journal_issue 10
_journal_name_full 'Acta Crystallographica Section E'
_journal_page_first m1981
_journal_page_last m1983
_journal_paper_doi 10.1107/S1600536805028473
_journal_volume 61
_journal_year 2005
_chemical_formula_iupac '[Cu Cl2 (C9 H10 N2)]'
_chemical_formula_moiety 'C9 H10 Cl2 Cu N2'
_chemical_formula_sum 'C9 H10 Cl2 Cu N2'
_chemical_formula_weight 280.63
_chemical_name_systematic
;
Dichloro[cyclopropyl(2-pyridylmethylene)amino]copper(II)
;
_space_group_IT_number 2
_symmetry_cell_setting triclinic
_symmetry_space_group_name_Hall '-P 1'
_symmetry_space_group_name_H-M 'P -1'
_atom_sites_solution_hydrogens geom
_atom_sites_solution_primary direct
_atom_sites_solution_secondary difmap
_audit_creation_method SHELXL-97
_cell_angle_alpha 98.690(10)
_cell_angle_beta 99.180(10)
_cell_angle_gamma 91.190(10)
_cell_formula_units_Z 2
_cell_length_a 7.691(2)
_cell_length_b 8.730(2)
_cell_length_c 8.959(2)
_cell_measurement_reflns_used 5165
_cell_measurement_temperature 298(2)
_cell_measurement_theta_max 28.4
_cell_measurement_theta_min 2.3
_cell_volume 586.4(2)
_computing_cell_refinement SMART
_computing_data_collection 'SMART (Bruker, 1998)'
_computing_data_reduction 'SAINT (Bruker, 1998)'
_computing_molecular_graphics 'SHELXTL (Sheldrick, 1997b)'
_computing_publication_material SHELXTL
_computing_structure_refinement 'SHELXL97 (Sheldrick, 1997a)'
_computing_structure_solution 'SHELXS97 (Sheldrick, 1997a)'
_diffrn_ambient_temperature 298(2)
_diffrn_measured_fraction_theta_full 0.978
_diffrn_measured_fraction_theta_max 0.978
_diffrn_measurement_device_type 'Bruker SMART CCD area-detector'
_diffrn_measurement_method \w
_diffrn_radiation_monochromator graphite
_diffrn_radiation_source 'fine-focus sealed tube'
_diffrn_radiation_type MoK\a
_diffrn_radiation_wavelength 0.71073
_diffrn_reflns_av_R_equivalents 0.0606
_diffrn_reflns_av_sigmaI/netI 0.0430
_diffrn_reflns_limit_h_max 9
_diffrn_reflns_limit_h_min -9
_diffrn_reflns_limit_k_max 11
_diffrn_reflns_limit_k_min -11
_diffrn_reflns_limit_l_max 11
_diffrn_reflns_limit_l_min -11
_diffrn_reflns_number 6677
_diffrn_reflns_theta_full 27.48
_diffrn_reflns_theta_max 27.5
_diffrn_reflns_theta_min 2.3
_diffrn_standards_number 0
_exptl_absorpt_coefficient_mu 2.280
_exptl_absorpt_correction_T_max 0.6339
_exptl_absorpt_correction_T_min 0.5290
_exptl_absorpt_correction_type multi-scan
_exptl_absorpt_process_details '(SADABS; Sheldrick, 1996)'
_exptl_crystal_colour blue
_exptl_crystal_density_diffrn 1.589
_exptl_crystal_density_method 'not measured'
_exptl_crystal_description block
_exptl_crystal_F_000 282
_exptl_crystal_size_max 0.32
_exptl_crystal_size_mid 0.28
_exptl_crystal_size_min 0.22
_refine_diff_density_max 0.361
_refine_diff_density_min -0.425
_refine_ls_extinction_method none
_refine_ls_goodness_of_fit_ref 1.162
_refine_ls_hydrogen_treatment constr
_refine_ls_matrix_type full
_refine_ls_number_parameters 127
_refine_ls_number_reflns 2627
_refine_ls_number_restraints 0
_refine_ls_restrained_S_all 1.162
_refine_ls_R_factor_all 0.0353
_refine_ls_R_factor_gt 0.0340
_refine_ls_shift/su_max 0.000
_refine_ls_shift/su_mean 0.000
_refine_ls_structure_factor_coef Fsqd
_refine_ls_weighting_details 'calc w = 1/[\s^2^(Fo^2^)+(0.0286P)^2^+0.2104P] where P = (Fo^2^+2Fc^2^)/3'
_refine_ls_weighting_scheme calc
_refine_ls_wR_factor_gt 0.0844
_refine_ls_wR_factor_ref 0.0852
_reflns_number_gt 2542
_reflns_number_total 2627
_reflns_threshold_expression I>2\s(I)
_cod_data_source_file dn6251.cif
_cod_data_source_block I
_cod_depositor_comments
;
The following automatic conversions were performed:
'_symmetry_cell_setting' value 'Triclinic' changed to 'triclinic'
according to '/home/saulius/struct/CIF-dictionaries/cif_core.dic'
dictionary named 'cif_core.dic' version 2.4.1 from 2010-06-29.

Automatic conversion script
Id: cif_fix_enum 1527 2010-12-29 10:47:43Z saulius 

The following automatic conversions were performed:

'_symmetry_cell_setting' value 'Triclinic' changed to 'triclinic'
according to /home/saulius/struct/CIF-dictionaries/cif_core.dic
dictionary named 'cif_core.dic' version 2.4.1 from 2010-06-29.

Automatic conversion script
Id: cif_fix_values 1715 2011-07-08 13:25:40Z adriana 
;
_cod_database_code 2206943

loop_
_symmetry_equiv_pos_as_xyz
'x, y, z'
'-x, -y, -z'

loop_
_atom_site_label
_atom_site_fract_x
_atom_site_fract_y
_atom_site_fract_z
_atom_site_U_iso_or_equiv
_atom_site_adp_type
_atom_site_calc_flag
_atom_site_refinement_flags
_atom_site_occupancy
_atom_site_type_symbol
Cu1 0.17038(3) 0.24955(3) 0.86083(3) 0.03896(11) Uani d . 1 Cu
Cl1 0.27626(10) 0.04620(8) 0.73185(9) 0.05968(19) Uani d . 1 Cl
Cl2 0.19125(11) 0.46970(8) 0.77169(10) 0.0671(2) Uani d . 1 Cl
N1 0.2560(3) 0.2601(2) 1.0922(2) 0.0435(4) Uani d . 1 N
N2 -0.0681(2) 0.2068(2) 0.9287(2) 0.0418(4) Uani d . 1 N
C1 0.1231(3) 0.2318(3) 1.1668(3) 0.0420(5) Uani d . 1 C
C2 0.1483(4) 0.2354(4) 1.3228(3) 0.0592(7) Uani d . 1 C
H2 0.0541 0.2158 1.3718 0.071 Uiso calc R 1 H
C3 0.3157(4) 0.2685(4) 1.4054(3) 0.0664(8) Uani d . 1 C
H3 0.3359 0.2717 1.5110 0.080 Uiso calc R 1 H
C4 0.4526(4) 0.2966(4) 1.3295(4) 0.0616(7) Uani d . 1 C
H4 0.5667 0.3182 1.3828 0.074 Uiso calc R 1 H
C5 0.4174(3) 0.2920(3) 1.1734(3) 0.0529(6) Uani d . 1 C
H5 0.5097 0.3120 1.1224 0.063 Uiso calc R 1 H
C6 -0.0515(3) 0.2013(3) 1.0706(3) 0.0438(5) Uani d . 1 C
H6 -0.1492 0.1782 1.1138 0.053 Uiso calc R 1 H
C7 -0.2413(3) 0.1859(3) 0.8373(3) 0.0504(6) Uani d . 1 C
H7 -0.3337 0.1395 0.8822 0.060 Uiso calc R 1 H
C8 -0.2962(4) 0.3088(4) 0.7417(4) 0.0695(9) Uani d . 1 C
H8A -0.4185 0.3368 0.7309 0.083 Uiso calc R 1 H
H8B -0.2118 0.3936 0.7440 0.083 Uiso calc R 1 H
C9 -0.2570(4) 0.1525(4) 0.6684(4) 0.0666(8) Uani d . 1 C
H9A -0.1490 0.1421 0.6255 0.080 Uiso calc R 1 H
H9B -0.3555 0.0853 0.6124 0.080 Uiso calc R 1 H

loop_
_atom_site_aniso_label
_atom_site_aniso_U_11
_atom_site_aniso_U_22
_atom_site_aniso_U_33
_atom_site_aniso_U_12
_atom_site_aniso_U_13
_atom_site_aniso_U_23
Cu1 0.03951(16) 0.04364(17) 0.03519(17) 0.00016(11) 0.01141(11) 0.00550(11)
Cl1 0.0708(4) 0.0491(3) 0.0646(4) 0.0042(3) 0.0333(3) 0.0029(3)
Cl2 0.0804(5) 0.0492(4) 0.0793(5) 0.0038(3) 0.0277(4) 0.0192(3)
N1 0.0428(10) 0.0487(11) 0.0394(10) 0.0032(8) 0.0080(8) 0.0062(8)
N2 0.0374(9) 0.0420(10) 0.0461(11) 0.0025(7) 0.0093(8) 0.0044(8)
C1 0.0475(12) 0.0400(11) 0.0410(12) 0.0066(9) 0.0108(9) 0.0100(9)
C2 0.0662(17) 0.0723(18) 0.0451(14) 0.0057(14) 0.0162(12) 0.0211(12)
C3 0.0750(19) 0.084(2) 0.0405(15) 0.0078(16) 0.0026(13) 0.0178(14)
C4 0.0553(15) 0.0718(18) 0.0521(16) 0.0079(13) -0.0072(12) 0.0085(13)
C5 0.0448(13) 0.0615(15) 0.0514(15) 0.0021(11) 0.0063(11) 0.0074(11)
C6 0.0414(11) 0.0460(12) 0.0479(13) 0.0030(9) 0.0155(10) 0.0105(9)
C7 0.0405(12) 0.0537(13) 0.0548(15) -0.0008(10) 0.0059(10) 0.0040(11)
C8 0.0592(16) 0.0563(16) 0.084(2) 0.0035(13) -0.0150(15) 0.0093(15)
C9 0.0626(17) 0.0752(19) 0.0534(17) 0.0024(14) -0.0039(13) -0.0029(14)

loop_
_atom_type_symbol
_atom_type_description
_atom_type_scat_dispersion_real
_atom_type_scat_dispersion_imag
_atom_type_scat_source
C C 0.0033 0.0016 'International Tables Vol C Tables 4.2.6.8 and 6.1.1.4'
H H 0.0000 0.0000 'International Tables Vol C Tables 4.2.6.8 and 6.1.1.4'
N N 0.0061 0.0033 'International Tables Vol C Tables 4.2.6.8 and 6.1.1.4'
Cl Cl 0.1484 0.1585 'International Tables Vol C Tables 4.2.6.8 and 6.1.1.4'
Cu Cu 0.3201 1.2651 'International Tables Vol C Tables 4.2.6.8 and 6.1.1.4'

loop_
_geom_angle_atom_site_label_1
_geom_angle_atom_site_label_2
_geom_angle_atom_site_label_3
_geom_angle
_geom_angle_publ_flag
N1 Cu1 N2 80.81(9) yes
N1 Cu1 Cl2 115.60(7) yes
N2 Cu1 Cl2 114.61(6) yes
N1 Cu1 Cl1 110.24(7) yes
N2 Cu1 Cl1 114.76(6) yes
Cl2 Cu1 Cl1 115.94(3) yes
C5 N1 C1 118.4(2) ?
C5 N1 Cu1 129.76(18) ?
C1 N1 Cu1 111.87(16) ?
C6 N2 C7 119.1(2) ?
C6 N2 Cu1 112.30(16) ?
C7 N2 Cu1 128.56(17) ?
N1 C1 C2 122.2(2) ?
N1 C1 C6 115.3(2) ?
C2 C1 C6 122.5(2) ?
C1 C2 C3 118.9(3) ?
C1 C2 H2 120.6 ?
C3 C2 H2 120.6 ?
C4 C3 C2 119.2(3) ?
C4 C3 H3 120.4 ?
C2 C3 H3 120.4 ?
C5 C4 C3 118.8(3) ?
C5 C4 H4 120.6 ?
C3 C4 H4 120.6 ?
N1 C5 C4 122.6(3) ?
N1 C5 H5 118.7 ?
C4 C5 H5 118.7 ?
N2 C6 C1 119.7(2) ?
N2 C6 H6 120.2 ?
C1 C6 H6 120.2 ?
N2 C7 C9 118.8(2) ?
N2 C7 C8 116.7(2) ?
C9 C7 C8 59.6(2) ?
N2 C7 H7 116.5 ?
C9 C7 H7 116.5 ?
C8 C7 H7 116.5 ?
C9 C8 C7 59.7(2) ?
C9 C8 H8A 117.8 ?
C7 C8 H8A 117.8 ?
C9 C8 H8B 117.8 ?
C7 C8 H8B 117.8 ?
H8A C8 H8B 114.9 ?
C8 C9 C7 60.7(2) ?
C8 C9 H9A 117.7 ?
C7 C9 H9A 117.7 ?
C8 C9 H9B 117.7 ?
C7 C9 H9B 117.7 ?
H9A C9 H9B 114.8 ?

loop_
_geom_bond_atom_site_label_1
_geom_bond_atom_site_label_2
_geom_bond_distance
_geom_bond_publ_flag
Cu1 N1 2.060(2) yes
Cu1 N2 2.066(2) yes
Cu1 Cl2 2.2022(9) yes
Cu1 Cl1 2.2114(10) yes
N1 C5 1.336(3) ?
N1 C1 1.345(3) ?
N2 C6 1.265(3) ?
N2 C7 1.441(3) ?
C1 C2 1.375(4) ?
C1 C6 1.471(3) ?
C2 C3 1.380(4) ?
C2 H2 0.9300 ?
C3 C4 1.378(5) ?
C3 H3 0.9300 ?
C4 C5 1.376(4) ?
C4 H4 0.9300 ?
C5 H5 0.9300 ?
C6 H6 0.9300 ?
C7 C9 1.482(4) ?
C7 C8 1.497(4) ?
C7 H7 0.9800 ?
C8 C9 1.481(4) ?
C8 H8A 0.9700 ?
C8 H8B 0.9700 ?
C9 H9A 0.9700 ?
C9 H9B 0.9700 ?

loop_
_geom_hbond_atom_site_label_D
_geom_hbond_atom_site_label_H
_geom_hbond_atom_site_label_A
_geom_hbond_site_symmetry_A
_geom_hbond_distance_DH
_geom_hbond_distance_HA
_geom_hbond_distance_DA
_geom_hbond_angle_DHA
C6 H6 Cl1 2_557 0.93 2.81 3.573(2) 140

loop_
_geom_torsion_atom_site_label_1
_geom_torsion_atom_site_label_2
_geom_torsion_atom_site_label_3
_geom_torsion_atom_site_label_4
_geom_torsion
N2 Cu1 N1 C5 -177.4(2)
Cl2 Cu1 N1 C5 -64.5(2)
Cl1 Cu1 N1 C5 69.4(2)
N2 Cu1 N1 C1 1.46(16)
Cl2 Cu1 N1 C1 114.43(15)
Cl1 Cu1 N1 C1 -111.65(15)
N1 Cu1 N2 C6 -2.36(17)
Cl2 Cu1 N2 C6 -116.39(16)
Cl1 Cu1 N2 C6 105.79(16)
N1 Cu1 N2 C7 176.7(2)
Cl2 Cu1 N2 C7 62.7(2)
Cl1 Cu1 N2 C7 -75.2(2)
C5 N1 C1 C2 0.2(4)
Cu1 N1 C1 C2 -178.8(2)
C5 N1 C1 C6 178.6(2)
Cu1 N1 C1 C6 -0.5(2)
N1 C1 C2 C3 -0.3(4)
C6 C1 C2 C3 -178.5(3)
C1 C2 C3 C4 -0.1(5)
C2 C3 C4 C5 0.6(5)
C1 N1 C5 C4 0.2(4)
Cu1 N1 C5 C4 179.0(2)
C3 C4 C5 N1 -0.6(5)
C7 N2 C6 C1 -176.3(2)
Cu1 N2 C6 C1 2.9(3)
N1 C1 C6 N2 -1.7(3)
C2 C1 C6 N2 176.6(2)
C6 N2 C7 C9 -164.6(3)
Cu1 N2 C7 C9 16.4(3)
C6 N2 C7 C8 127.1(3)
Cu1 N2 C7 C8 -52.0(3)
N2 C7 C8 C9 109.4(3)
N2 C7 C9 C8 -105.8(3)
